data_4023132
loop_
_publ_author_name
'Flavio Cermola'
'Annalisa Guaragna'
'Maria Rosaria Iesce'
'Giovanni Palumbo'
'Raffaella Purcaro'
'Maria Rubino'
'Angela Tuzi'

_publ_section_title
;
 New Insight into the Reaction of Singlet Oxygen with
 Sulfur-Containing Cyclic Alkenes: Dye-Sensitized Photooxygenation of
 5,6-Dihydro-1,4-dithiins
;
_journal_name_full 'Journal of Organic Chemistry'
_journal_page_first 10075
_journal_page_last 10080
_journal_paper_doi 10.1021/jo701983v
_journal_volume 72
_journal_year 2007
_chemical_formula_moiety 'C7 H10 O4 S2'
_chemical_formula_sum 'C7 H10 O4 S2'
_chemical_formula_weight 222.27
_space_group_IT_number 9
_symmetry_cell_setting monoclinic
_symmetry_space_group_name_Hall 'C -2yc'
_symmetry_space_group_name_H-M 'C 1 c 1'
_atom_sites_solution_hydrogens geom
_atom_sites_solution_primary direct
_atom_sites_solution_secondary difmap
_audit_creation_method SHELXL-97
_cell_angle_alpha 90.00
_cell_angle_beta 100.20(2)
_cell_angle_gamma 90.00
_cell_formula_units_Z 4
_cell_length_a 13.194(7)
_cell_length_b 7.575(3)
_cell_length_c 9.979(2)
_cell_measurement_reflns_used 25
_cell_measurement_temperature 298(2)
_cell_measurement_theta_max 13.54
_cell_measurement_theta_min 12.20
_cell_volume 981.6(7)
_computing_cell_refinement 'CAD4 Express (Enraf Nonius, 1994)'
_computing_data_collection 'CAD4 Express (Enraf Nonius, 1994)'
_computing_data_reduction 'XCAD4 (Harms & Wocadlo, 1995)'
_computing_molecular_graphics 'Ortep-3 for Windows (Farrugia, 1997)'
_computing_publication_material 'WinGX publication routines (Farrugia, 1999)'
_computing_structure_refinement 'SHELXL-97 (Sheldrick, 1997)'
_computing_structure_solution 'SHELXS-97 (Sheldrick, 1997)'
_diffrn_ambient_temperature 298(2)
_diffrn_detector 'scintillation LiI'
_diffrn_detector_dtime 1.195
_diffrn_measured_fraction_theta_full 1.000
_diffrn_measured_fraction_theta_max 1.000
_diffrn_measurement_device '\k-geometry diffractometer'
_diffrn_measurement_device_type 'Enraf Nonius CAD4'
_diffrn_measurement_method 'non-profiled omega scans'
_diffrn_orient_matrix_type
;
  x-axis points to radiation source
  the matrix is specified in reciprocal space
;
_diffrn_orient_matrix_UB_11 0.069120
_diffrn_orient_matrix_UB_12 -0.058043
_diffrn_orient_matrix_UB_13 0.015727
_diffrn_orient_matrix_UB_21 0.033842
_diffrn_orient_matrix_UB_22 0.118498
_diffrn_orient_matrix_UB_23 0.009843
_diffrn_orient_matrix_UB_31 -0.000344
_diffrn_orient_matrix_UB_32 -0.002528
_diffrn_orient_matrix_UB_33 0.100151
_diffrn_radiation_monochromator graphite
_diffrn_radiation_probe x-ray
_diffrn_radiation_source 'fine-focus sealed tube'
_diffrn_radiation_type MoK\a
_diffrn_radiation_wavelength 0.71069
_diffrn_reflns_av_R_equivalents 0.0000
_diffrn_reflns_av_sigmaI/netI 0.0514
_diffrn_reflns_limit_h_max 17
_diffrn_reflns_limit_h_min -17
_diffrn_reflns_limit_k_max 9
_diffrn_reflns_limit_k_min 0
_diffrn_reflns_limit_l_max 13
_diffrn_reflns_limit_l_min 0
_diffrn_reflns_number 1244
_diffrn_reflns_theta_full 27.96
_diffrn_reflns_theta_max 27.96
_diffrn_reflns_theta_min 3.11
_diffrn_source 'Enraf Nonius FR590'
_diffrn_standards_decay_% 0
_diffrn_standards_interval_time 120
_diffrn_standards_number 1
_exptl_absorpt_coefficient_mu 0.522
_exptl_absorpt_correction_T_max 0.9644
_exptl_absorpt_correction_T_min 0.7804
_exptl_absorpt_correction_type psi-scan
_exptl_absorpt_process_details
;
North A.C.T., Phillips D.C. & Mathews F.S. (1968) Acta. Cryst. A24, 351
Number of psi-scan sets used was   3
Theta correction was applied.
Averaged transmission function was used.
No Fourier smoothing was applied.
;
_exptl_crystal_colour colorless
_exptl_crystal_density_diffrn 1.504
_exptl_crystal_density_method 'not measured'
_exptl_crystal_description prism
_exptl_crystal_F_000 464
_exptl_crystal_size_max 0.50
_exptl_crystal_size_mid 0.07
_exptl_crystal_size_min 0.07
_refine_diff_density_max 0.317
_refine_diff_density_min -0.327
_refine_diff_density_rms 0.063
_refine_ls_abs_structure_details 'Flack H D (1983), Acta Cryst. A39, 876-881'
_refine_ls_abs_structure_Flack 0.34(15)
_refine_ls_extinction_method none
_refine_ls_goodness_of_fit_ref 1.045
_refine_ls_hydrogen_treatment constr
_refine_ls_matrix_type full
_refine_ls_number_parameters 120
_refine_ls_number_reflns 1244
_refine_ls_number_restraints 2
_refine_ls_restrained_S_all 1.044
_refine_ls_R_factor_all 0.0689
_refine_ls_R_factor_gt 0.0397
_refine_ls_shift/su_max 0.006
_refine_ls_shift/su_mean 0.000
_refine_ls_structure_factor_coef Fsqd
_refine_ls_weighting_details 'calc w=1/[\s^2^(Fo^2^)+(0.0465P)^2^+0.2400P] where P=(Fo^2^+2Fc^2^)/3'
_refine_ls_weighting_scheme calc
_refine_ls_wR_factor_gt 0.0908
_refine_ls_wR_factor_ref 0.0996
_reflns_number_gt 987
_reflns_number_total 1244
_reflns_threshold_expression >2sigma(I)
_cod_data_source_file jo701983v-File001.cif
_cod_data_source_block cis-6b
_cod_original_sg_symbol_H-M 'C c'
_cod_database_code 4023132

loop_
_symmetry_equiv_pos_as_xyz
'x, y, z'
'x, -y, z+1/2'
'x+1/2, y+1/2, z'
'x+1/2, -y+1/2, z+1/2'

loop_
_atom_site_label
_atom_site_type_symbol
_atom_site_fract_x
_atom_site_fract_y
_atom_site_fract_z
_atom_site_U_iso_or_equiv
_atom_site_adp_type
_atom_site_occupancy
_atom_site_symmetry_multiplicity
_atom_site_calc_flag
_atom_site_refinement_flags
C1 C -0.0881(4) -0.0175(8) 0.5148(6) 0.0465(13) Uani 1 1 d .
H1A H -0.0580 -0.0990 0.4578 0.046 Uiso 1 1 calc R
H1B H -0.1333 -0.0832 0.5633 0.046 Uiso 1 1 calc R
C2 C -0.1472(4) 0.1239(9) 0.4292(6) 0.0518(15) Uani 1 1 d .
H2A H -0.1838 0.1972 0.4845 0.052 Uiso 1 1 calc R
H2B H -0.1970 0.0714 0.3569 0.052 Uiso 1 1 calc R
C3 C 0.0540(3) 0.2185(6) 0.4946(4) 0.0277(9) Uani 1 1 d .
C4 C 0.1048(4) 0.3849(8) 0.5665(5) 0.0439(12) Uani 1 1 d .
C5 C 0.0490(6) 0.5551(8) 0.5517(8) 0.069(2) Uani 1 1 d .
H5A H 0.0855 0.6397 0.6139 0.069 Uiso 1 1 calc R
H5B H -0.0190 0.5387 0.5714 0.069 Uiso 1 1 calc R
H5C H 0.0444 0.5974 0.4601 0.069 Uiso 1 1 calc R
C6 C 0.1346(3) 0.1101(7) 0.4398(4) 0.0330(10) Uani 1 1 d .
C7 C 0.2595(4) 0.1233(10) 0.3004(6) 0.0583(16) Uani 1 1 d .
H7A H 0.2911 0.2070 0.2485 0.058 Uiso 1 1 calc R
H7B H 0.2299 0.0290 0.2421 0.058 Uiso 1 1 calc R
H7C H 0.3105 0.0764 0.3722 0.058 Uiso 1 1 calc R
O2 O 0.1897(3) 0.3666(6) 0.6323(5) 0.0655(12) Uani 1 1 d .
O3 O 0.1520(3) -0.0394(5) 0.4647(4) 0.0511(10) Uani 1 1 d .
O4 O 0.1801(3) 0.2094(5) 0.3581(4) 0.0432(9) Uani 1 1 d .
O1 O -0.0409(3) 0.2187(6) 0.7089(4) 0.0558(11) Uani 1 1 d .
S1 S 0.01087(8) 0.08948(17) 0.63245(10) 0.0381(3) Uani 1 1 d .
S2 S -0.05513(10) 0.25498(18) 0.35791(12) 0.0379(3) Uani 1 1 d .

loop_
_atom_site_aniso_label
_atom_site_aniso_U_11
_atom_site_aniso_U_22
_atom_site_aniso_U_33
_atom_site_aniso_U_23
_atom_site_aniso_U_13
_atom_site_aniso_U_12
C1 0.043(3) 0.054(3) 0.043(3) 0.002(3) 0.009(2) -0.009(3)
C2 0.030(2) 0.080(4) 0.043(3) 0.001(3) 0.002(2) -0.008(3)
C3 0.025(2) 0.034(3) 0.025(2) 0.0041(19) 0.0070(16) 0.0011(18)
C4 0.041(3) 0.053(3) 0.039(3) -0.013(2) 0.010(2) -0.008(3)
C5 0.081(5) 0.045(4) 0.074(5) -0.024(3) -0.002(4) -0.001(3)
C6 0.026(2) 0.048(3) 0.025(2) 0.000(2) 0.0038(17) -0.002(2)
C7 0.039(3) 0.086(5) 0.055(3) -0.010(3) 0.022(3) -0.003(3)
O2 0.045(2) 0.080(3) 0.066(3) -0.021(2) -0.005(2) -0.008(2)
O3 0.058(2) 0.043(2) 0.057(2) 0.0057(19) 0.022(2) 0.0161(18)
O4 0.0370(18) 0.056(2) 0.0407(19) 0.0050(17) 0.0179(15) 0.0011(17)
O1 0.053(2) 0.082(3) 0.037(2) -0.005(2) 0.0201(17) 0.008(2)
S1 0.0325(5) 0.0561(8) 0.0266(5) 0.0080(6) 0.0080(4) 0.0043(6)
S2 0.0361(5) 0.0457(6) 0.0300(5) 0.0054(5) 0.0010(4) 0.0067(5)

loop_
_atom_type_symbol
_atom_type_description
_atom_type_scat_dispersion_real
_atom_type_scat_dispersion_imag
_atom_type_scat_source
C C 0.0033 0.0016 'International Tables Vol C Tables 4.2.6.8 and 6.1.1.4'
H H 0.0000 0.0000 'International Tables Vol C Tables 4.2.6.8 and 6.1.1.4'
O O 0.0106 0.0060 'International Tables Vol C Tables 4.2.6.8 and 6.1.1.4'
S S 0.1246 0.1234 'International Tables Vol C Tables 4.2.6.8 and 6.1.1.4'

loop_
_geom_angle_atom_site_label_1
_geom_angle_atom_site_label_2
_geom_angle_atom_site_label_3
_geom_angle
C2 C1 S1 107.2(4)
C2 C1 H1A 110.3
S1 C1 H1A 110.3
C2 C1 H1B 110.3
S1 C1 H1B 110.3
H1A C1 H1B 108.5
C1 C2 S2 107.3(4)
C1 C2 H2A 110.2
S2 C2 H2A 110.2
C1 C2 H2B 110.3
S2 C2 H2B 110.3
H2A C2 H2B 108.5
C6 C3 C4 109.5(4)
C6 C3 S2 108.9(3)
C4 C3 S2 116.4(4)
C6 C3 S1 107.9(3)
C4 C3 S1 104.5(3)
S2 C3 S1 109.2(2)
O2 C4 C5 123.7(5)
O2 C4 C3 116.5(5)
C5 C4 C3 119.9(4)
C4 C5 H5A 109.5
C4 C5 H5B 109.5
H5A C5 H5B 109.5
C4 C5 H5C 109.5
H5A C5 H5C 109.5
H5B C5 H5C 109.5
O3 C6 O4 125.7(5)
O3 C6 C3 124.6(4)
O4 C6 C3 109.6(4)
O4 C7 H7A 109.5
O4 C7 H7B 109.5
H7A C7 H7B 109.5
O4 C7 H7C 109.5
H7A C7 H7C 109.5
H7B C7 H7C 109.5
C6 O4 C7 115.4(4)
O1 S1 C1 106.8(3)
O1 S1 C3 105.3(2)
C1 S1 C3 92.0(2)
C2 S2 C3 96.9(2)

loop_
_geom_bond_atom_site_label_1
_geom_bond_atom_site_label_2
_geom_bond_distance
C1 C2 1.500(8)
C1 S1 1.788(5)
C1 H1A 0.9700
C1 H1B 0.9700
C2 S2 1.809(6)
C2 H2A 0.9700
C2 H2B 0.9700
C3 C6 1.520(6)
C3 C4 1.544(7)
C3 S2 1.820(5)
C3 S1 1.857(4)
C4 O2 1.202(7)
C4 C5 1.479(8)
C5 H5A 0.9600
C5 H5B 0.9600
C5 H5C 0.9600
C6 O3 1.174(6)
C6 O4 1.328(6)
C7 O4 1.438(6)
C7 H7A 0.9600
C7 H7B 0.9600
C7 H7C 0.9600
O1 S1 1.480(4)

loop_
_geom_torsion_atom_site_label_1
_geom_torsion_atom_site_label_2
_geom_torsion_atom_site_label_3
_geom_torsion_atom_site_label_4
_geom_torsion
S1 C1 C2 S2 53.5(4)
C6 C3 C4 O2 -38.7(7)
S2 C3 C4 O2 -162.7(4)
S1 C3 C4 O2 76.7(5)
C6 C3 C4 C5 141.1(6)
S2 C3 C4 C5 17.0(6)
S1 C3 C4 C5 -103.5(5)
C4 C3 C6 O3 125.2(5)
S2 C3 C6 O3 -106.4(5)
S1 C3 C6 O3 12.0(6)
C4 C3 C6 O4 -56.1(5)
S2 C3 C6 O4 72.3(4)
S1 C3 C6 O4 -169.3(3)
O3 C6 O4 C7 -2.1(7)
C3 C6 O4 C7 179.2(4)
C2 C1 S1 O1 56.5(4)
C2 C1 S1 C3 -50.2(4)
C6 C3 S1 O1 162.9(3)
C4 C3 S1 O1 46.4(4)
S2 C3 S1 O1 -78.8(3)
C6 C3 S1 C1 -89.0(4)
C4 C3 S1 C1 154.4(4)
S2 C3 S1 C1 29.2(3)
C1 C2 S2 C3 -28.4(4)
C6 C3 S2 C2 113.0(4)
C4 C3 S2 C2 -122.6(4)
S1 C3 S2 C2 -4.6(3)
